data_4031757
loop_
_publ_author_name
'Shang, Zhuo'
'Salim, Angela A.'
'Khalil, Zeinab'
'Quezada, Michelle'
'Bernhardt, Paul V.'
'Capon, Robert J.'

_publ_section_title
;
 Viridicatumtoxins: Expanding on a Rare Tetracycline Antibiotic Scaffold.
;
_journal_issue 24
_journal_name_full 'The Journal of organic chemistry'
_journal_page_first 12501
_journal_page_last 12508
_journal_paper_doi 10.1021/acs.joc.5b02367
_journal_volume 80
_journal_year 2015
_chemical_absolute_configuration ad
_chemical_compound_source 'synthesis as described'
_chemical_formula_moiety 'C30 H31 N1 O10, 2(C H4 O),0.5(H2 O)'
_chemical_formula_sum 'C32 H40 N O12.5'
_chemical_formula_weight 638.65
_space_group_IT_number 5
_symmetry_cell_setting monoclinic
_symmetry_Int_Tables_number 5
_symmetry_space_group_name_Hall 'C 2y'
_symmetry_space_group_name_H-M 'C 1 2 1'
_atom_sites_solution_hydrogens geom
_atom_sites_solution_primary direct
_atom_sites_solution_secondary difmap
_audit_conform_dict_location ftp://ftp.iucr.org/pub/cif_core.dic
_audit_conform_dict_name cif_core.dic
_audit_conform_dict_version 2.4
_audit_creation_date 2014-12-05T12:53:44-00:00
_audit_creation_method 'WinGX routine CIF_UPDATE'
_cell_angle_alpha 90
_cell_angle_beta 105.700(3)
_cell_angle_gamma 90
_cell_formula_units_Z 4
_cell_length_a 30.1333(7)
_cell_length_b 7.7644(2)
_cell_length_c 12.9297(3)
_cell_measurement_reflns_used 10134
_cell_measurement_temperature 190(2)
_cell_measurement_theta_max 62.37
_cell_measurement_theta_min 4.021
_cell_measurement_wavelength 1.54184
_cell_volume 2912.26(13)
_computing_cell_refinement
;
        Department of Chemistry
        University of Anywhere
        Sometown
        Somewhere, UK
;
_computing_data_collection
;
        Department of Chemistry
        University of Anywhere
        Sometown
        Somewhere, UK
;
_computing_data_reduction
;
        Department of Chemistry
        University of Anywhere
        Sometown
        Somewhere, UK
;
_computing_molecular_graphics 'Ortep-3 for Windows (Farrugia, 1997)'
_computing_publication_material 'WinGX publication routines (Farrugia, 1999)'
_computing_structure_refinement 'SHELXL-97 (Sheldrick, 2008)'
_computing_structure_solution 'SIR92 (Giacovazzo et al, 1993)'
_diffrn_ambient_temperature 190(2)
_diffrn_detector_area_resol_mean 16.0696
_diffrn_measured_fraction_theta_full 0.994
_diffrn_measured_fraction_theta_max 0.994
_diffrn_measurement_device_type 'Xcalibur, Sapphire3, Gemini ultra'
_diffrn_measurement_method '\w scans'
_diffrn_orient_matrix_UB_11 0.0509593
_diffrn_orient_matrix_UB_12 -0.0050097
_diffrn_orient_matrix_UB_13 0.0655929
_diffrn_orient_matrix_UB_21 0.0114797
_diffrn_orient_matrix_UB_22 -0.1137773
_diffrn_orient_matrix_UB_23 -0.0869479
_diffrn_orient_matrix_UB_31 0.0095832
_diffrn_orient_matrix_UB_32 0.1624358
_diffrn_orient_matrix_UB_33 -0.0588355
_diffrn_radiation_monochromator graphite
_diffrn_radiation_probe x-ray
_diffrn_radiation_type CuK\a
_diffrn_radiation_wavelength 1.54184
_diffrn_reflns_av_R_equivalents 0.0413
_diffrn_reflns_av_unetI/netI 0.0357
_diffrn_reflns_limit_h_max 34
_diffrn_reflns_limit_h_min -34
_diffrn_reflns_limit_k_max 8
_diffrn_reflns_limit_k_min -8
_diffrn_reflns_limit_l_max 14
_diffrn_reflns_limit_l_min -14
_diffrn_reflns_number 16514
_diffrn_reflns_theta_full 62.46
_diffrn_reflns_theta_max 62.46
_diffrn_reflns_theta_min 3.55
_exptl_absorpt_coefficient_mu 0.944
_exptl_absorpt_correction_T_max 1
_exptl_absorpt_correction_T_min 0.60316
_exptl_absorpt_correction_type multi-scan
_exptl_absorpt_process_details
;
        Department of Chemistry
        University of Anywhere
        Sometown
        Somewhere, UK
;
_exptl_crystal_colour 'clear yellow'
_exptl_crystal_density_diffrn 1.457
_exptl_crystal_density_method 'not measured'
_exptl_crystal_description prism
_exptl_crystal_F_000 1356
_exptl_crystal_size_max 0.4
_exptl_crystal_size_mid 0.3
_exptl_crystal_size_min 0.1
_refine_diff_density_max 0.488
_refine_diff_density_min -0.694
_refine_diff_density_rms 0.061
_refine_ls_abs_structure_details 'Flack H D (1983), Acta Cryst. A39, 876-881'
_refine_ls_abs_structure_Flack 0.05(19)
_refine_ls_extinction_method none
_refine_ls_goodness_of_fit_ref 1.069
_refine_ls_hydrogen_treatment constr
_refine_ls_matrix_type full
_refine_ls_number_parameters 417
_refine_ls_number_reflns 4539
_refine_ls_number_restraints 4
_refine_ls_restrained_S_all 1.069
_refine_ls_R_factor_all 0.0484
_refine_ls_R_factor_gt 0.0466
_refine_ls_shift/su_max 0.011
_refine_ls_shift/su_mean 0
_refine_ls_structure_factor_coef Fsqd
_refine_ls_weighting_details 'calc w=1/[\s^2^(Fo^2^)+(0.0970P)^2^+1.5867P] where P=(Fo^2^+2Fc^2^)/3'
_refine_ls_weighting_scheme calc
_refine_ls_wR_factor_gt 0.1326
_refine_ls_wR_factor_ref 0.1348
_reflns_number_gt 4334
_reflns_number_total 4539
_reflns_threshold_expression >2\s(I)
_cod_data_source_file jo5b02367_si_001.cif
_cod_data_source_block 1257rc2
_cod_depositor_comments 'Adding full bibliography for 4031757.cif.'
_cod_original_cell_volume 2912.26(12)
_cod_original_formula_sum 'C32 H40 N O12.50'
_cod_database_code 4031757

loop_
_symmetry_equiv_pos_as_xyz
'x, y, z'
'-x, y, -z'
'x+1/2, y+1/2, z'
'-x+1/2, y+1/2, -z'

loop_
_atom_site_label
_atom_site_type_symbol
_atom_site_fract_x
_atom_site_fract_y
_atom_site_fract_z
_atom_site_U_iso_or_equiv
_atom_site_adp_type
_atom_site_occupancy
_atom_site_symmetry_multiplicity
_atom_site_calc_flag
_atom_site_refinement_flags
_atom_site_disorder_assembly
_atom_site_disorder_group
C1 C 0.07628(9) 0.3895(4) 0.1364(2) 0.0235(6) Uani 1 1 d . A 1
C2 C 0.06092(9) 0.2138(4) 0.1381(2) 0.0252(6) Uani 1 1 d . A 1
C3 C 0.09056(9) 0.0751(4) 0.1349(2) 0.0244(6) Uani 1 1 d . A 1
C4 C 0.13913(9) 0.1060(4) 0.1300(2) 0.0227(6) Uani 1 1 d . A 1
H4A H 0.1471 0.0179 0.0827 0.027 Uiso 1 1 calc R A 1
H4B H 0.1601 0.09 0.2029 0.027 Uiso 1 1 calc R A 1
C4A C 0.14780(8) 0.2842(4) 0.0890(2) 0.0211(6) Uani 1 1 d . A 1
C5 C 0.20028(8) 0.3028(4) 0.1047(2) 0.0208(5) Uani 1 1 d . A 1
H5 H 0.2116 0.1908 0.0834 0.025 Uiso 1 1 calc R A 1
C5A C 0.22638(8) 0.3364(3) 0.2204(2) 0.0192(5) Uani 1 1 d . A 1
C6 C 0.27227(9) 0.3028(4) 0.2561(2) 0.0213(6) Uani 1 1 d . A 1
C6A C 0.29689(9) 0.3400(3) 0.3640(2) 0.0204(5) Uani 1 1 d . A 1
C7 C 0.34390(9) 0.3028(4) 0.3849(2) 0.0217(5) Uani 1 1 d . A 1
C8 C 0.37044(9) 0.3206(4) 0.4912(2) 0.0249(6) Uani 1 1 d . A 1
C9 C 0.35030(10) 0.3856(4) 0.5691(2) 0.0299(7) Uani 1 1 d . A 1
H9 H 0.369 0.3999 0.6406 0.036 Uiso 1 1 calc R A 1
C10 C 0.30444(9) 0.4291(4) 0.5453(2) 0.0263(6) Uani 1 1 d . A 1
C10A C 0.27581(9) 0.4045(4) 0.4405(2) 0.0222(6) Uani 1 1 d . A 1
C11 C 0.22758(9) 0.4313(4) 0.4047(2) 0.0230(5) Uani 1 1 d . A 1
C11A C 0.20287(9) 0.4031(4) 0.2971(2) 0.0213(6) Uani 1 1 d . A 1
C12 C 0.15402(9) 0.4309(4) 0.2681(2) 0.0235(6) Uani 1 1 d . A 1
C12A C 0.12793(9) 0.4219(4) 0.1483(2) 0.0225(6) Uani 1 1 d . A 1
C13 C 0.01344(10) 0.1729(4) 0.1309(2) 0.0301(7) Uani 1 1 d . A 1
C14 C 0.30576(9) 0.2181(4) 0.2028(2) 0.0238(6) Uani 1 1 d . A 1
H14A H 0.3033 0.2706 0.1317 0.029 Uiso 1 1 calc R A 1
H14B H 0.2993 0.0933 0.1929 0.029 Uiso 1 1 calc R A 1
C15 C 0.35543(9) 0.2492(4) 0.2810(2) 0.0221(6) Uani 1 1 d . A 1
C16 C 0.38029(9) 0.3980(4) 0.2357(2) 0.0258(6) Uani 1 1 d . A 1
C17 C 0.39399(9) 0.3292(4) 0.1373(2) 0.0293(6) Uani 1 1 d . A 1
H17A H 0.3659 0.2911 0.0825 0.035 Uiso 1 1 calc R A 1
H17B H 0.4081 0.4236 0.1056 0.035 Uiso 1 1 calc R A 1
C18 C 0.42769(10) 0.1798(5) 0.1647(2) 0.0330(7) Uani 1 1 d . A 1
H18A H 0.4289 0.1205 0.0978 0.04 Uiso 1 1 calc R A 1
H18B H 0.4589 0.2247 0.1996 0.04 Uiso 1 1 calc R A 1
C19 C 0.41413(10) 0.0535(4) 0.2382(2) 0.0305(7) Uani 1 1 d . A 1
H19 H 0.4291 -0.0554 0.2474 0.037 Uiso 1 1 calc R A 1
C20 C 0.38269(9) 0.0820(4) 0.2917(2) 0.0263(6) Uani 1 1 d . A 1
C21 C 0.34834(11) 0.5548(4) 0.2036(3) 0.0337(7) Uani 1 1 d . A 1
H21A H 0.366 0.6525 0.1877 0.051 Uiso 1 1 calc R A 1
H21B H 0.3353 0.5852 0.263 0.051 Uiso 1 1 calc R A 1
H21C H 0.3233 0.5267 0.1398 0.051 Uiso 1 1 calc R A 1
C22 C 0.42370(10) 0.4616(5) 0.3194(3) 0.0350(7) Uani 1 1 d . A 1
H22A H 0.4441 0.3638 0.3461 0.052 Uiso 1 1 calc R A 1
H22B H 0.4149 0.5159 0.3793 0.052 Uiso 1 1 calc R A 1
H22C H 0.4398 0.5458 0.2861 0.052 Uiso 1 1 calc R A 1
C23 C 0.37147(11) -0.0528(4) 0.3641(3) 0.0372(7) Uani 1 1 d . A 1
H23A H 0.338 -0.0692 0.3461 0.056 Uiso 1 1 calc R A 1
H23B H 0.3828 -0.0154 0.439 0.056 Uiso 1 1 calc R A 1
H23C H 0.3863 -0.1616 0.3543 0.056 Uiso 1 1 calc R A 1
C24 C 0.44354(11) 0.2898(7) 0.6221(3) 0.0542(11) Uani 1 1 d . A 1
H24A H 0.4748 0.2493 0.6262 0.081 Uiso 1 1 calc R A 1
H24B H 0.4307 0.2217 0.6709 0.081 Uiso 1 1 calc R A 1
H24C H 0.4447 0.4114 0.6429 0.081 Uiso 1 1 calc R A 1
O1 O 0.05109(7) 0.5160(3) 0.12550(18) 0.0344(5) Uani 1 1 d . A 1
O3 O 0.07813(7) -0.0816(3) 0.13425(18) 0.0338(5) Uani 1 1 d . A 1
H3 H 0.0498 -0.0862 0.1296 0.051 Uiso 1 1 calc R A 1
O4A O 0.12402(6) 0.2932(3) -0.02182(14) 0.0244(4) Uani 1 1 d . A 1
H4H H 0.133 0.3802 -0.0492 0.037 Uiso 1 1 calc R A 1
O5 O 0.20920(6) 0.4323(3) 0.03394(14) 0.0250(4) Uani 1 1 d . A 1
H5A H 0.2243 0.3891 -0.0055 0.038 Uiso 1 1 calc R A 1
O8 O 0.41522(6) 0.2708(3) 0.51491(16) 0.0349(5) Uani 1 1 d . A 1
O10 O 0.28794(7) 0.4949(3) 0.62579(16) 0.0372(5) Uani 1 1 d . A 1
H10 H 0.2594 0.5104 0.6028 0.056 Uiso 1 1 calc R A 1
O11 O 0.20638(7) 0.4856(3) 0.47776(16) 0.0318(5) Uani 1 1 d . A 1
H11 H 0.1778 0.4898 0.4495 0.048 Uiso 1 1 calc R A 1
O12 O 0.13238(7) 0.4710(3) 0.33371(16) 0.0352(5) Uani 1 1 d . A 1
O12A O 0.13351(7) 0.5867(3) 0.10577(16) 0.0273(4) Uani 1 1 d . A 1
H12A H 0.1113 0.6502 0.1085 0.041 Uiso 1 1 calc R A 1
O13 O 0.00074(7) 0.0129(3) 0.12967(19) 0.0393(5) Uani 1 1 d . A 1
N1 N -0.01782(8) 0.2950(4) 0.1220(2) 0.0341(6) Uani 1 1 d . A 1
H1A H -0.0468 0.2675 0.1154 0.041 Uiso 1 1 calc R A 1
H1B H -0.0097 0.4039 0.1227 0.041 Uiso 1 1 calc R A 1
C1B C 0.23676(11) 0.8001(5) 0.1846(2) 0.0352(7) Uani 1 1 d D B 1
H1D H 0.2633 0.7403 0.2316 0.053 Uiso 1 1 calc R B 1
H1E H 0.2082 0.7548 0.1968 0.053 Uiso 1 1 calc R B 1
H1F H 0.2391 0.9237 0.2006 0.053 Uiso 1 1 calc R B 1
O1B O 0.23632(9) 0.7737(3) 0.07659(18) 0.0453(6) Uani 1 1 d D B 1
H1G H 0.2256 0.6755 0.0569 0.068 Uiso 1 1 calc R B 1
C2C C 0.5160(4) -0.3270(16) 0.4509(10) 0.081(3) Uiso 0.5 1 d PD . 2
H2M H 0.5406 -0.3908 0.4981 0.122 Uiso 0.5 1 d PR . 2
H2N H 0.4987 -0.4017 0.3953 0.122 Uiso 0.5 1 d PR . 2
H2O H 0.4961 -0.2816 0.491 0.122 Uiso 0.5 1 d PR . 2
O2C O 0.5370(5) -0.1961(18) 0.4040(11) 0.144(5) Uiso 0.5 1 d PD C 2
H2C H 0.5163 -0.1476 0.3592 0.216 Uiso 0.5 1 d PR C 2
O2D O 0.5263(4) -0.266(2) 0.4232(10) 0.111(3) Uiso 0.5 1 d PD D 3
H2D H 0.5201 -0.164 0.4093 0.167 Uiso 0.5 1 d PR D 3
C2D C 0.5674(7) -0.289(4) 0.392(2) 0.204(12) Uiso 0.5 1 d PD D 3
H2H H 0.5611 -0.2769 0.3155 0.306 Uiso 0.5 1 d PR D 3
H2K H 0.5757 -0.4066 0.4116 0.306 Uiso 0.5 1 d PR D 3
H2L H 0.5924 -0.2147 0.4267 0.306 Uiso 0.5 1 d PR D 3
O2B O 0.5 0.0235(14) 0.5 0.161(3) Uiso 1 2 d S E 4
H2B H 0.4794 0.0934 0.4984 0.242 Uiso 1 1 d R E 4

loop_
_atom_site_aniso_label
_atom_site_aniso_U_11
_atom_site_aniso_U_22
_atom_site_aniso_U_33
_atom_site_aniso_U_23
_atom_site_aniso_U_13
_atom_site_aniso_U_12
C1 0.0210(13) 0.0285(16) 0.0207(13) -0.0007(11) 0.0052(10) 0.0023(11)
C2 0.0202(13) 0.0341(16) 0.0206(13) -0.0010(12) 0.0044(10) -0.0022(12)
C3 0.0228(13) 0.0296(15) 0.0186(13) 0.0014(11) 0.0020(10) -0.0026(12)
C4 0.0189(13) 0.0281(15) 0.0197(13) -0.0036(11) 0.0029(10) 0.0012(11)
C4A 0.0191(12) 0.0285(14) 0.0159(12) -0.0032(11) 0.0048(10) -0.0018(11)
C5 0.0187(12) 0.0268(14) 0.0178(12) -0.0009(11) 0.0063(10) -0.0015(11)
C5A 0.0189(12) 0.0193(13) 0.0195(12) -0.0012(10) 0.0052(10) -0.0015(10)
C6 0.0206(12) 0.0256(14) 0.0180(12) -0.0028(11) 0.0061(10) -0.0036(11)
C6A 0.0222(12) 0.0201(14) 0.0187(12) 0.0005(11) 0.0054(10) -0.0046(10)
C7 0.0209(12) 0.0239(14) 0.0207(13) 0.0003(11) 0.0060(10) -0.0009(11)
C8 0.0213(12) 0.0312(16) 0.0209(13) 0.0007(12) 0.0032(10) -0.0030(11)
C9 0.0291(14) 0.0371(18) 0.0202(13) -0.0005(12) 0.0010(11) -0.0023(12)
C10 0.0323(14) 0.0268(14) 0.0207(13) -0.0026(12) 0.0087(11) -0.0020(13)
C10A 0.0245(13) 0.0220(14) 0.0199(13) -0.0015(11) 0.0057(10) -0.0021(11)
C11 0.0268(13) 0.0248(13) 0.0209(13) -0.0032(11) 0.0125(11) -0.0003(12)
C11A 0.0222(13) 0.0227(14) 0.0203(13) -0.0002(11) 0.0082(10) 0.0001(10)
C12 0.0244(13) 0.0233(14) 0.0233(13) -0.0033(12) 0.0071(11) -0.0011(12)
C12A 0.0209(12) 0.0215(14) 0.0248(13) 0.0018(12) 0.0056(10) 0.0013(12)
C13 0.0248(14) 0.0436(19) 0.0240(14) -0.0021(13) 0.0100(11) -0.0044(13)
C14 0.0188(12) 0.0328(15) 0.0206(12) -0.0022(12) 0.0065(10) -0.0010(11)
C15 0.0186(12) 0.0297(15) 0.0179(12) -0.0022(11) 0.0048(10) -0.0014(11)
C16 0.0227(13) 0.0313(16) 0.0239(14) -0.0002(11) 0.0073(11) -0.0011(11)
C17 0.0246(13) 0.0417(18) 0.0244(14) 0.0039(13) 0.0116(11) -0.0009(13)
C18 0.0273(14) 0.048(2) 0.0262(15) -0.0053(14) 0.0115(12) 0.0034(14)
C19 0.0300(14) 0.0305(16) 0.0312(15) -0.0014(12) 0.0087(12) 0.0087(12)
C20 0.0271(14) 0.0293(15) 0.0214(13) -0.0031(12) 0.0046(11) 0.0020(12)
C21 0.0375(16) 0.0295(17) 0.0381(16) 0.0083(13) 0.0169(13) 0.0043(13)
C22 0.0274(14) 0.0434(19) 0.0355(16) -0.0030(14) 0.0108(12) -0.0096(13)
C23 0.0469(17) 0.0288(16) 0.0371(17) 0.0031(14) 0.0138(14) 0.0029(14)
C24 0.0269(14) 0.104(3) 0.0248(15) 0.0039(19) -0.0049(13) -0.0052(19)
O1 0.0231(10) 0.0321(12) 0.0469(13) -0.0004(10) 0.0078(9) 0.0061(9)
O3 0.0290(10) 0.0260(11) 0.0486(13) 0.0035(9) 0.0143(9) -0.0051(9)
O4A 0.0206(8) 0.0335(11) 0.0174(9) 0.0000(8) 0.0021(7) 0.0005(8)
O5 0.0244(9) 0.0310(10) 0.0218(9) 0.0017(8) 0.0100(7) -0.0014(8)
O8 0.0193(9) 0.0577(14) 0.0239(10) -0.0014(10) -0.0006(8) 0.0029(9)
O10 0.0351(11) 0.0566(14) 0.0197(10) -0.0100(10) 0.0069(8) 0.0073(11)
O11 0.0283(10) 0.0458(13) 0.0237(10) -0.0096(9) 0.0113(8) 0.0049(9)
O12 0.0250(9) 0.0556(15) 0.0276(10) -0.0106(10) 0.0117(8) 0.0039(9)
O12A 0.0255(10) 0.0231(10) 0.0339(10) 0.0033(9) 0.0093(8) 0.0023(8)
O13 0.0276(11) 0.0422(13) 0.0512(13) -0.0016(11) 0.0158(9) -0.0109(10)
N1 0.0193(11) 0.0462(16) 0.0379(14) -0.0049(12) 0.0096(10) 0.0001(11)
C1B 0.0379(15) 0.0372(18) 0.0332(16) -0.0012(14) 0.0141(13) -0.0047(14)
O1B 0.0632(15) 0.0428(14) 0.0368(12) -0.0072(11) 0.0253(11) -0.0212(12)

loop_
_atom_type_symbol
_atom_type_description
_atom_type_scat_dispersion_real
_atom_type_scat_dispersion_imag
_atom_type_scat_source
C C 0.0181 0.0091 'International Tables Vol C Tables 4.2.6.8 and 6.1.1.4'
H H 0 0 'International Tables Vol C Tables 4.2.6.8 and 6.1.1.4'
O O 0.0492 0.0322 'International Tables Vol C Tables 4.2.6.8 and 6.1.1.4'
N N 0.0311 0.018 'International Tables Vol C Tables 4.2.6.8 and 6.1.1.4'

loop_
_geom_angle_atom_site_label_1
_geom_angle_atom_site_label_2
_geom_angle_atom_site_label_3
_geom_angle
_geom_angle_site_symmetry_3
O1 C1 C2 124.6(2) .
O1 C1 C12A 117.2(2) .
C2 C1 C12A 118.1(2) .
C3 C2 C1 121.0(2) .
C3 C2 C13 117.1(3) .
C1 C2 C13 121.5(3) .
O3 C3 C2 123.0(2) .
O3 C3 C4 116.2(3) .
C2 C3 C4 120.9(3) .
C3 C4 C4A 114.8(2) .
O4A C4A C12A 108.2(2) .
O4A C4A C4 107.9(2) .
C12A C4A C4 109.4(2) .
O4A C4A C5 110.28(19) .
C12A C4A C5 113.2(2) .
C4 C4A C5 107.7(2) .
O5 C5 C5A 111.9(2) .
O5 C5 C4A 110.1(2) .
C5A C5 C4A 112.7(2) .
C6 C5A C11A 118.2(2) .
C6 C5A C5 120.8(2) .
C11A C5A C5 121.0(2) .
C5A C6 C6A 120.5(2) .
C5A C6 C14 132.0(2) .
C6A C6 C14 107.4(2) .
C7 C6A C10A 124.4(2) .
C7 C6A C6 112.3(2) .
C10A C6A C6 123.3(2) .
C8 C7 C6A 116.7(2) .
C8 C7 C15 133.1(2) .
C6A C7 C15 110.2(2) .
O8 C8 C7 117.6(2) .
O8 C8 C9 122.5(2) .
C7 C8 C9 119.9(2) .
C10 C9 C8 122.1(2) .
O10 C10 C9 118.2(2) .
O10 C10 C10A 121.9(2) .
C9 C10 C10A 119.9(2) .
C6A C10A C10 116.7(2) .
C6A C10A C11 116.3(2) .
C10 C10A C11 126.9(2) .
O11 C11 C11A 121.3(2) .
O11 C11 C10A 117.3(2) .
C11A C11 C10A 121.4(2) .
C11 C11A C12 117.8(2) .
C11 C11A C5A 120.2(2) .
C12 C11A C5A 121.9(2) .
O12 C12 C11A 123.4(2) .
O12 C12 C12A 118.7(2) .
C11A C12 C12A 117.7(2) .
O12A C12A C4A 109.5(2) .
O12A C12A C12 105.5(2) .
C4A C12A C12 111.9(2) .
O12A C12A C1 109.3(2) .
C4A C12A C1 110.9(2) .
C12 C12A C1 109.6(2) .
O13 C13 N1 119.0(3) .
O13 C13 C2 119.6(3) .
N1 C13 C2 121.3(3) .
C6 C14 C15 105.9(2) .
C20 C15 C7 113.4(2) .
C20 C15 C16 111.1(2) .
C7 C15 C16 111.8(2) .
C20 C15 C14 108.8(2) .
C7 C15 C14 101.7(2) .
C16 C15 C14 109.7(2) .
C17 C16 C22 109.1(2) .
C17 C16 C21 110.0(2) .
C22 C16 C21 106.7(3) .
C17 C16 C15 108.4(2) .
C22 C16 C15 111.9(2) .
C21 C16 C15 110.8(2) .
C18 C17 C16 112.6(2) .
C19 C18 C17 111.6(2) .
C20 C19 C18 125.0(3) .
C19 C20 C23 121.2(3) .
C19 C20 C15 122.4(3) .
C23 C20 C15 116.3(2) .
C8 O8 C24 119.2(2) .
O2C C2C C2C 133.8(7) 2_656

loop_
_geom_bond_atom_site_label_1
_geom_bond_atom_site_label_2
_geom_bond_distance
_geom_bond_site_symmetry_2
C1 O1 1.226(3) .
C1 C2 1.443(4) .
C1 C12A 1.543(4) .
C2 C3 1.406(4) .
C2 C13 1.444(4) .
C3 O3 1.272(4) .
C3 C4 1.501(4) .
C4 C4A 1.529(4) .
C4A O4A 1.420(3) .
C4A C12A 1.528(4) .
C4A C5 1.546(3) .
C5 O5 1.433(3) .
C5 C5A 1.512(3) .
C5A C6 1.359(4) .
C5A C11A 1.461(4) .
C6 C6A 1.422(4) .
C6 C14 1.517(4) .
C6A C7 1.399(4) .
C6A C10A 1.404(4) .
C7 C8 1.398(4) .
C7 C15 1.533(4) .
C8 O8 1.357(3) .
C8 C9 1.402(4) .
C9 C10 1.374(4) .
C10 O10 1.368(3) .
C10 C10A 1.409(4) .
C10A C11 1.416(4) .
C11 O11 1.343(3) .
C11 C11A 1.406(4) .
C11A C12 1.434(4) .
C12 O12 1.242(3) .
C12 C12A 1.538(4) .
C12A O12A 1.421(3) .
C13 O13 1.299(4) .
C13 N1 1.319(4) .
C14 C15 1.582(4) .
C15 C20 1.523(4) .
C15 C16 1.574(4) .
C16 C17 1.536(4) .
C16 C22 1.537(4) .
C16 C21 1.538(4) .
C17 C18 1.519(4) .
C18 C19 1.497(4) .
C19 C20 1.334(4) .
C20 C23 1.502(4) .
C24 O8 1.425(4) .
C1B O1B 1.408(4) .
C2C O2C 1.418(6) .
C2C C2C 1.79(2) 2_656
O2D C2D 1.414(6) .
